data_4304965
loop_
_publ_author_name
'Valeria Amendola'
'Massimo Boiocchi'
'Beno\^it Colasson'
'Luigi Fabbrizzi'
'Enrico Monzani'
'Maria Jes\'us Douton-Rodriguez'
'Cristina Spadini'

_publ_contact_author
;
  Prof Luigi Fabbrizzi
  Dipartimento di Chimica Generale
  University of Pavia
  via Taramelli 12, I-27100 Pavia, ITALY
;
_publ_contact_author_email
;
 luigi.fabbrizzi@unipv.it
;
_publ_section_title
;
Redox Active Cage for the Electrochemical Sensing of Anions
;
_journal_name_full 'Inorganic Chemistry'
_journal_page_first 4808
_journal_page_last 4816
_journal_paper_doi 10.1021/ic800099j
_journal_volume 47
_journal_year 2008
_chemical_formula_moiety 'C57 H57 Co N12, 4 (F6 P), 2(C2 H3 N), H2 O, Cl'
_chemical_formula_sum 'C61 H65 Cl Co F24 N14 O P4'
_chemical_formula_weight 1684.53
_chemical_name_systematic
;
 ?
;
_space_group_IT_number 2
_symmetry_cell_setting triclinic
_symmetry_Int_Tables_number 2
_symmetry_space_group_name_Hall '-P 1'
_symmetry_space_group_name_H-M 'P -1'
_atom_sites_solution_hydrogens geom
_atom_sites_solution_primary direct
_atom_sites_solution_secondary difmap
_audit_creation_method SHELXL-97
_cell_angle_alpha 79.766(3)
_cell_angle_beta 88.132(5)
_cell_angle_gamma 85.280(4)
_cell_formula_units_Z 2
_cell_length_a 11.2940(12)
_cell_length_b 15.2088(16)
_cell_length_c 25.1876(14)
_cell_measurement_reflns_used 4602
_cell_measurement_temperature 293(2)
_cell_measurement_theta_max 20
_cell_measurement_theta_min 2
_cell_volume 4242.4(7)
_computing_cell_refinement 'SAINT (Bruker-Axs Inc)'
_computing_data_collection 'SMART (Bruker-Axs Inc)'
_computing_data_reduction 'SAINT (Bruker-Axs Inc)'
_computing_molecular_graphics 'Ortep-3 for Windows (Farrugia, 1997)'
_computing_publication_material 'WinGX publication routines (Farrugia, 1999)'
_computing_structure_refinement 'SHELXL-97 (Sheldrick, 1997)'
_computing_structure_solution 'SIR-97 (Altomare et al., 1999)'
_diffrn_ambient_temperature 293(2)
_diffrn_detector_area_resol_mean 8.333
_diffrn_measured_fraction_theta_full 0.973
_diffrn_measured_fraction_theta_max 0.973
_diffrn_measurement_device_type 'Bruker-Axs Smart-Apex CCD'
_diffrn_measurement_method 'omega scan'
_diffrn_radiation_monochromator graphite
_diffrn_radiation_source 'fine-focus sealed tube'
_diffrn_radiation_type MoK\a
_diffrn_radiation_wavelength 0.71073
_diffrn_reflns_av_R_equivalents 0.0580
_diffrn_reflns_av_sigmaI/netI 0.1029
_diffrn_reflns_limit_h_max 13
_diffrn_reflns_limit_h_min -13
_diffrn_reflns_limit_k_max 18
_diffrn_reflns_limit_k_min -17
_diffrn_reflns_limit_l_max 28
_diffrn_reflns_limit_l_min -29
_diffrn_reflns_number 28707
_diffrn_reflns_theta_full 25.00
_diffrn_reflns_theta_max 25.00
_diffrn_reflns_theta_min 0.82
_diffrn_standards_decay_% 0
_exptl_absorpt_coefficient_mu 0.406
_exptl_absorpt_correction_T_max 0.884
_exptl_absorpt_correction_T_min 0.760
_exptl_absorpt_correction_type multi-scan
_exptl_absorpt_process_details 'Sadabs (Sheldrick, 1996)'
_exptl_crystal_colour light-orange
_exptl_crystal_density_diffrn 1.319
_exptl_crystal_density_method 'not measured'
_exptl_crystal_description prism
_exptl_crystal_F_000 1714
_exptl_crystal_size_max 0.6
_exptl_crystal_size_mid 0.5
_exptl_crystal_size_min 0.3
_refine_diff_density_max 1.064
_refine_diff_density_min -0.895
_refine_diff_density_rms 0.159
_refine_ls_extinction_method none
_refine_ls_goodness_of_fit_ref 1.310
_refine_ls_hydrogen_treatment constr
_refine_ls_matrix_type full
_refine_ls_number_parameters 957
_refine_ls_number_reflns 14555
_refine_ls_number_restraints 270
_refine_ls_restrained_S_all 1.332
_refine_ls_R_factor_all 0.2080
_refine_ls_R_factor_gt 0.1335
_refine_ls_shift/su_max 0.019
_refine_ls_shift/su_mean 0.001
_refine_ls_structure_factor_coef Fsqd
_refine_ls_weighting_details 'calc w=1/[\s^2^(Fo^2^)+(0.2000P)^2^+0.0000P] where P=(Fo^2^+2Fc^2^)/3'
_refine_ls_weighting_scheme calc
_refine_ls_wR_factor_gt 0.3701
_refine_ls_wR_factor_ref 0.4104
_reflns_number_gt 7247
_reflns_number_total 14555
_reflns_threshold_expression >2sigma(I)
_cod_data_source_file ic800099j-file001.cif
_cod_data_source_block qich_dcm_H2O
_cod_original_cell_volume 4242.5(7)
_cod_database_code 4304965

loop_
_symmetry_equiv_pos_as_xyz
'x, y, z'
'-x, -y, -z'

loop_
_atom_site_label
_atom_site_type_symbol
_atom_site_fract_x
_atom_site_fract_y
_atom_site_fract_z
_atom_site_U_iso_or_equiv
_atom_site_adp_type
_atom_site_occupancy
_atom_site_symmetry_multiplicity
_atom_site_calc_flag
_atom_site_refinement_flags
_atom_site_disorder_assembly
_atom_site_disorder_group
Co1 Co 0.32252(10) 0.11844(8) 0.73373(4) 0.0509(4) Uani 1 1 d . . .
Cl1 Cl -0.04204(15) 0.37888(13) 0.74894(7) 0.0367(5) Uani 1 1 d . . .
O1W O 0.2344(15) 0.4083(12) 0.7613(6) 0.227(7) Uani 1 1 d . . .
H1WA H 0.2628 0.3935 0.7950 0.273 Uiso 1 1 d R . .
H1WB H 0.2856 0.4203 0.7326 0.273 Uiso 1 1 d R . .
C1 C 0.1119(8) 0.6626(6) 0.7350(3) 0.051(2) Uani 1 1 d . . .
C2 C 0.0605(7) 0.6317(5) 0.7857(3) 0.047(2) Uani 1 1 d . . .
C3 C 0.1336(7) 0.6151(6) 0.8305(3) 0.051(2) Uani 1 1 d . . .
C4 C 0.2564(8) 0.6300(6) 0.8262(4) 0.054(2) Uani 1 1 d . . .
C5 C 0.3054(8) 0.6585(6) 0.7744(3) 0.054(2) Uani 1 1 d . . .
C6 C 0.2331(8) 0.6749(6) 0.7281(4) 0.053(2) Uani 1 1 d . . .
C7 C 0.0277(9) 0.6885(6) 0.6860(4) 0.062(2) Uani 1 1 d . . .
H7A H -0.0496 0.7104 0.6984 0.074 Uiso 1 1 calc R . .
H7B H 0.0595 0.7365 0.6604 0.074 Uiso 1 1 calc R . .
C8 C -0.0850(8) 0.6002(7) 0.6277(4) 0.065(3) Uani 1 1 d . . .
H8 H -0.1547 0.6377 0.6252 0.078 Uiso 1 1 calc R . .
C9 C -0.0625(9) 0.5299(7) 0.6031(4) 0.069(3) Uani 1 1 d . . .
H9 H -0.1128 0.5089 0.5805 0.082 Uiso 1 1 calc R . .
C10 C 0.0919(9) 0.5417(6) 0.6518(4) 0.058(2) Uani 1 1 d . . .
H10 H 0.1650 0.5296 0.6686 0.069 Uiso 1 1 calc R . .
C11 C 0.1159(10) 0.4201(7) 0.5960(4) 0.071(3) Uani 1 1 d . . .
H11A H 0.1999 0.4297 0.5943 0.085 Uiso 1 1 calc R . .
H11B H 0.0905 0.4217 0.5594 0.085 Uiso 1 1 calc R . .
C12 C 0.0995(9) 0.3274(6) 0.6284(3) 0.054(2) Uani 1 1 d . . .
C13 C -0.0018(10) 0.2838(8) 0.6250(4) 0.082(3) Uani 1 1 d . . .
H13 H -0.0653 0.3133 0.6047 0.098 Uiso 1 1 calc R . .
C14 C -0.0097(10) 0.1960(8) 0.6516(5) 0.085(3) Uani 1 1 d . . .
H14 H -0.0769 0.1663 0.6481 0.102 Uiso 1 1 calc R . .
C15 C 0.0839(8) 0.1527(6) 0.6838(4) 0.057(2) Uani 1 1 d . . .
C16 C 0.0843(9) 0.0590(6) 0.7116(4) 0.059(2) Uani 1 1 d . . .
C17 C -0.0092(12) 0.0048(8) 0.7105(5) 0.096(4) Uani 1 1 d . . .
H17 H -0.0756 0.0255 0.6897 0.115 Uiso 1 1 calc R . .
C18 C -0.0009(14) -0.0791(9) 0.7408(7) 0.108(5) Uani 1 1 d . . .
H18 H -0.0636 -0.1154 0.7415 0.129 Uiso 1 1 calc R . .
C19 C 0.1004(14) -0.1115(8) 0.7707(5) 0.094(4) Uani 1 1 d . . .
H19 H 0.1063 -0.1685 0.7917 0.113 Uiso 1 1 calc R . .
C20 C 0.1890(10) -0.0569(7) 0.7681(4) 0.070(3) Uani 1 1 d . . .
H20 H 0.2571 -0.0784 0.7876 0.084 Uiso 1 1 calc R . .
C21 C 0.1892(8) 0.2824(6) 0.6619(3) 0.049(2) Uani 1 1 d . . .
H21 H 0.2566 0.3118 0.6659 0.059 Uiso 1 1 calc R . .
C22 C -0.0712(8) 0.6171(6) 0.7917(4) 0.057(2) Uani 1 1 d . . .
H22A H -0.0975 0.6001 0.7590 0.069 Uiso 1 1 calc R . .
H22B H -0.0824 0.5678 0.8212 0.069 Uiso 1 1 calc R . .
C23 C -0.1478(8) 0.6988(7) 0.8026(4) 0.070(3) Uani 1 1 d . . .
H23A H -0.2295 0.6851 0.8062 0.105 Uiso 1 1 calc R . .
H23B H -0.1392 0.7475 0.7731 0.105 Uiso 1 1 calc R . .
H23C H -0.1233 0.7154 0.8353 0.105 Uiso 1 1 calc R . .
C24 C 0.0799(8) 0.5867(6) 0.8864(3) 0.055(2) Uani 1 1 d . . .
H24A H 0.1213 0.6127 0.9123 0.067 Uiso 1 1 calc R . .
H24B H -0.0027 0.6098 0.8866 0.067 Uiso 1 1 calc R . .
C25 C 0.1025(9) 0.4429(8) 0.9562(4) 0.071(3) Uani 1 1 d . . .
H25 H 0.1205 0.4685 0.9855 0.085 Uiso 1 1 calc R . .
C26 C 0.0862(9) 0.3530(7) 0.9571(4) 0.068(3) Uani 1 1 d . . .
H26 H 0.0912 0.3074 0.9871 0.081 Uiso 1 1 calc R . .
C27 C 0.0599(8) 0.4252(7) 0.8736(4) 0.057(2) Uani 1 1 d . . .
H27 H 0.0430 0.4368 0.8370 0.069 Uiso 1 1 calc R . .
C28 C 0.0344(8) 0.2632(6) 0.8879(4) 0.060(2) Uani 1 1 d . . .
H28A H -0.0106 0.2793 0.8549 0.072 Uiso 1 1 calc R . .
H28B H -0.0161 0.2305 0.9150 0.072 Uiso 1 1 calc R . .
C29 C 0.1414(8) 0.2013(6) 0.8775(4) 0.056(2) Uani 1 1 d . . .
C30 C 0.2051(10) 0.1468(8) 0.9187(4) 0.080(3) Uani 1 1 d . . .
H30 H 0.1836 0.1489 0.9544 0.096 Uiso 1 1 calc R . .
C31 C 0.3011(11) 0.0887(8) 0.9071(4) 0.081(3) Uani 1 1 d . . .
H31 H 0.3429 0.0514 0.9347 0.097 Uiso 1 1 calc R . .
C32 C 0.3329(9) 0.0882(6) 0.8530(4) 0.059(2) Uani 1 1 d . . .
C33 C 0.4289(9) 0.0276(6) 0.8371(3) 0.058(2) Uani 1 1 d . . .
C34 C 0.5053(11) -0.0304(9) 0.8729(5) 0.094(4) Uani 1 1 d . . .
H34 H 0.4956 -0.0298 0.9097 0.113 Uiso 1 1 calc R . .
C35 C 0.5933(12) -0.0876(9) 0.8565(5) 0.101(4) Uani 1 1 d . . .
H35 H 0.6438 -0.1237 0.8812 0.122 Uiso 1 1 calc R . .
C36 C 0.6046(11) -0.0901(9) 0.8015(5) 0.102(4) Uani 1 1 d . . .
H36 H 0.6596 -0.1300 0.7882 0.122 Uiso 1 1 calc R . .
C37 C 0.5258(10) -0.0270(8) 0.7662(5) 0.080(3) Uani 1 1 d . . .
H37 H 0.5360 -0.0241 0.7291 0.097 Uiso 1 1 calc R . .
C38 C 0.1791(8) 0.1967(6) 0.8245(4) 0.056(2) Uani 1 1 d . . .
H38 H 0.1387 0.2335 0.7962 0.068 Uiso 1 1 calc R . .
C39 C 0.3325(9) 0.6195(8) 0.8765(4) 0.071(3) Uani 1 1 d . . .
H39A H 0.3016 0.5740 0.9042 0.085 Uiso 1 1 calc R . .
H39B H 0.4130 0.5987 0.8676 0.085 Uiso 1 1 calc R . .
C40 C 0.3356(11) 0.7057(8) 0.8988(5) 0.094(4) Uani 1 1 d . . .
H40A H 0.3844 0.6949 0.9301 0.141 Uiso 1 1 calc R . .
H40B H 0.2564 0.7260 0.9085 0.141 Uiso 1 1 calc R . .
H40C H 0.3680 0.7507 0.8718 0.141 Uiso 1 1 calc R . .
C41 C 0.4380(8) 0.6758(7) 0.7697(4) 0.062(2) Uani 1 1 d . . .
H41A H 0.4493 0.7254 0.7405 0.075 Uiso 1 1 calc R . .
H41B H 0.4619 0.6931 0.8028 0.075 Uiso 1 1 calc R . .
C42 C 0.6238(8) 0.6016(7) 0.7332(4) 0.063(3) Uani 1 1 d . . .
H42 H 0.6548 0.6534 0.7147 0.076 Uiso 1 1 calc R . .
C43 C 0.6758(8) 0.5193(7) 0.7387(4) 0.070(3) Uani 1 1 d . . .
H43 H 0.7490 0.5029 0.7240 0.084 Uiso 1 1 calc R . .
C44 C 0.5053(8) 0.5109(6) 0.7826(4) 0.056(2) Uani 1 1 d . . .
H44 H 0.4409 0.4895 0.8036 0.067 Uiso 1 1 calc R . .
C45 C 0.6281(9) 0.3629(6) 0.7886(4) 0.059(2) Uani 1 1 d . . .
H45A H 0.5858 0.3439 0.8223 0.071 Uiso 1 1 calc R . .
H45B H 0.7125 0.3504 0.7951 0.071 Uiso 1 1 calc R . .
C46 C 0.5921(7) 0.3103(6) 0.7470(4) 0.056(2) Uani 1 1 d . . .
C47 C 0.6620(9) 0.3052(7) 0.7003(4) 0.072(3) Uani 1 1 d . . .
H47 H 0.7308 0.3353 0.6938 0.086 Uiso 1 1 calc R . .
C48 C 0.6263(9) 0.2547(7) 0.6644(4) 0.072(3) Uani 1 1 d . . .
H48 H 0.6719 0.2512 0.6333 0.087 Uiso 1 1 calc R . .
C49 C 0.5241(8) 0.2091(6) 0.6732(3) 0.057(2) Uani 1 1 d . . .
C50 C 0.4793(8) 0.1550(7) 0.6354(4) 0.060(2) Uani 1 1 d . . .
C51 C 0.5192(10) 0.1592(9) 0.5838(4) 0.087(4) Uani 1 1 d . . .
H51 H 0.5767 0.1980 0.5701 0.104 Uiso 1 1 calc R . .
C52 C 0.4738(12) 0.1054(9) 0.5513(4) 0.099(4) Uani 1 1 d . . .
H52 H 0.5023 0.1074 0.5161 0.119 Uiso 1 1 calc R . .
C53 C 0.3880(11) 0.0498(8) 0.5709(4) 0.086(3) Uani 1 1 d . . .
H53 H 0.3561 0.0143 0.5493 0.103 Uiso 1 1 calc R . .
C54 C 0.3494(10) 0.0478(7) 0.6243(4) 0.072(3) Uani 1 1 d . . .
H54 H 0.2911 0.0100 0.6384 0.087 Uiso 1 1 calc R . .
C55 C 0.4926(7) 0.2622(6) 0.7541(3) 0.051(2) Uani 1 1 d . . .
H55 H 0.4464 0.2647 0.7851 0.062 Uiso 1 1 calc R . .
C56 C 0.2865(9) 0.7076(7) 0.6732(4) 0.066(3) Uani 1 1 d . . .
H56A H 0.2419 0.6865 0.6463 0.079 Uiso 1 1 calc R . .
H56B H 0.3673 0.6808 0.6719 0.079 Uiso 1 1 calc R . .
C57 C 0.2887(11) 0.8096(7) 0.6578(4) 0.081(3) Uani 1 1 d . . .
H57A H 0.3240 0.8245 0.6225 0.122 Uiso 1 1 calc R . .
H57B H 0.3346 0.8312 0.6836 0.122 Uiso 1 1 calc R . .
H57C H 0.2090 0.8369 0.6578 0.122 Uiso 1 1 calc R . .
N1 N 0.0132(7) 0.6077(5) 0.6577(3) 0.0583(19) Uani 1 1 d . . .
N2 N 0.0498(7) 0.4946(5) 0.6178(3) 0.0540(18) Uani 1 1 d . . .
N3 N 0.1821(6) 0.1971(5) 0.6889(3) 0.0505(18) Uani 1 1 d . . .
N4 N 0.1860(7) 0.0255(5) 0.7398(3) 0.058(2) Uani 1 1 d . . .
N5 N 0.0869(6) 0.4877(5) 0.9033(3) 0.0535(18) Uani 1 1 d . . .
N6 N 0.0614(6) 0.3444(5) 0.9055(3) 0.0538(18) Uani 1 1 d . . .
N7 N 0.2723(6) 0.1408(5) 0.8126(3) 0.0521(18) Uani 1 1 d . . .
N8 N 0.4407(7) 0.0266(5) 0.7834(3) 0.063(2) Uani 1 1 d . . .
N9 N 0.5157(6) 0.5965(5) 0.7597(3) 0.0512(18) Uani 1 1 d . . .
N10 N 0.6016(6) 0.4616(5) 0.7706(3) 0.0569(19) Uani 1 1 d . . .
N11 N 0.4570(6) 0.2117(5) 0.7192(3) 0.0491(17) Uani 1 1 d . . .
N12 N 0.3948(7) 0.0999(5) 0.6565(3) 0.0570(19) Uani 1 1 d . . .
N13 N 0.3553(11) 0.3613(9) 0.8726(6) 0.116(4) Uani 1 1 d . . .
C58 C 0.3758(13) 0.3396(12) 0.9156(7) 0.109(5) Uani 1 1 d . . .
C59 C 0.4098(14) 0.3136(14) 0.9738(7) 0.165(8) Uani 1 1 d . . .
H59A H 0.4946 0.3114 0.9765 0.247 Uiso 1 1 calc R . .
H59B H 0.3830 0.2557 0.9882 0.247 Uiso 1 1 calc R . .
H59C H 0.3736 0.3570 0.9939 0.247 Uiso 1 1 calc R . .
N14 N 0.3861(15) 0.4703(11) 0.6639(7) 0.146(6) Uani 1 1 d . . .
C60 C 0.455(2) 0.4816(16) 0.6298(11) 0.162(9) Uani 1 1 d . . .
C61 C 0.531(2) 0.519(3) 0.5831(10) 0.32(2) Uani 1 1 d . . .
H61A H 0.4947 0.5126 0.5501 0.477 Uiso 1 1 calc R . .
H61B H 0.6078 0.4873 0.5858 0.477 Uiso 1 1 calc R . .
H61C H 0.5382 0.5814 0.5834 0.477 Uiso 1 1 calc R . .
P1 P -0.2868(3) 0.4706(3) 0.92282(13) 0.1085(15) Uani 1 1 d D . .
F1 F -0.2165(11) 0.4006(7) 0.9662(4) 0.250(8) Uani 1 1 d DU . .
F2 F -0.3811(8) 0.4070(8) 0.9157(4) 0.270(9) Uani 1 1 d DU . .
F3 F -0.3623(10) 0.5502(8) 0.8820(5) 0.257(7) Uani 1 1 d DU . .
F4 F -0.1995(7) 0.5451(6) 0.9271(3) 0.163(4) Uani 1 1 d DU . .
F5 F -0.3676(10) 0.5070(10) 0.9688(4) 0.296(10) Uani 1 1 d DU . .
F6 F -0.2132(8) 0.4448(8) 0.8763(4) 0.208(6) Uani 1 1 d DU . .
P2 P 0.6909(4) 0.8596(3) 0.63784(18) 0.1275(17) Uani 1 1 d D . .
F7 F 0.7449(11) 0.8201(9) 0.6943(4) 0.302(10) Uani 1 1 d DU . .
F8 F 0.7062(12) 0.9579(6) 0.6443(5) 0.262(7) Uani 1 1 d DU . .
F9 F 0.6578(14) 0.8986(10) 0.5744(4) 0.393(15) Uani 1 1 d DU . .
F10 F 0.6865(11) 0.7652(6) 0.6218(5) 0.231(6) Uani 1 1 d DU . .
F11 F 0.8270(9) 0.8597(10) 0.6116(6) 0.314(10) Uani 1 1 d DU . .
F12 F 0.5673(7) 0.8631(9) 0.6561(5) 0.237(7) Uani 1 1 d DU . .
P3 P -0.0583(4) 0.8697(3) 0.92017(15) 0.1272(16) Uani 1 1 d D . .
F13 F -0.1084(8) 0.8971(7) 0.8623(3) 0.176(4) Uani 1 1 d DU . .
F14 F 0.0177(10) 0.7884(7) 0.9080(5) 0.214(6) Uani 1 1 d DU . .
F15 F 0.0044(10) 0.8532(9) 0.9802(3) 0.242(7) Uani 1 1 d DU . .
F16 F -0.1199(16) 0.9580(9) 0.9387(6) 0.47(2) Uani 1 1 d DU . .
F17 F 0.0556(12) 0.9293(10) 0.9030(5) 0.334(12) Uani 1 1 d DU . .
F18 F -0.1598(9) 0.8193(11) 0.9427(4) 0.299(10) Uani 1 1 d DU . .
P4 P 0.2130(4) 0.6638(3) 0.50523(13) 0.1278(17) Uani 1 1 d D . .
F19 F 0.1075(8) 0.6133(6) 0.4946(3) 0.172(4) Uani 1 1 d DU . .
F20 F 0.2612(8) 0.5972(6) 0.5530(3) 0.164(4) Uani 1 1 d DU . .
F21 F 0.3085(11) 0.7351(9) 0.5218(4) 0.361(14) Uani 1 1 d DU . .
F22 F 0.1703(11) 0.7527(7) 0.4628(4) 0.351(14) Uani 1 1 d DU . .
F23 F 0.1291(10) 0.7136(10) 0.5486(4) 0.332(12) Uani 1 1 d DU . .
F24 F 0.2959(11) 0.6364(9) 0.4649(4) 0.293(10) Uani 1 1 d DU . .

loop_
_atom_site_aniso_label
_atom_site_aniso_U_11
_atom_site_aniso_U_22
_atom_site_aniso_U_33
_atom_site_aniso_U_23
_atom_site_aniso_U_13
_atom_site_aniso_U_12
Co1 0.0516(8) 0.0544(8) 0.0479(7) -0.0131(5) 0.0026(5) -0.0033(6)
Cl1 0.0265(9) 0.0535(12) 0.0303(8) -0.0125(8) -0.0006(7) 0.0081(8)
O1W 0.234(16) 0.30(2) 0.162(12) -0.063(13) 0.038(11) -0.070(15)
C1 0.052(5) 0.051(5) 0.052(5) -0.014(4) -0.007(4) -0.005(4)
C2 0.043(5) 0.047(5) 0.053(5) -0.017(4) -0.003(4) -0.002(4)
C3 0.043(5) 0.053(5) 0.060(5) -0.025(4) 0.006(4) -0.002(4)
C4 0.053(5) 0.054(5) 0.060(5) -0.022(4) -0.003(4) -0.002(4)
C5 0.052(5) 0.059(6) 0.055(5) -0.016(4) 0.011(4) -0.014(4)
C6 0.049(5) 0.053(5) 0.060(5) -0.019(4) 0.010(4) -0.006(4)
C7 0.060(6) 0.062(6) 0.063(6) -0.013(5) -0.007(5) -0.003(5)
C8 0.046(6) 0.084(7) 0.069(6) -0.028(6) -0.012(5) 0.008(5)
C9 0.056(6) 0.083(7) 0.073(6) -0.027(6) -0.018(5) -0.001(5)
C10 0.055(6) 0.055(6) 0.064(6) -0.012(5) -0.016(5) 0.000(5)
C11 0.082(7) 0.077(7) 0.052(5) -0.018(5) -0.001(5) 0.011(6)
C12 0.072(6) 0.049(5) 0.042(5) -0.012(4) 0.001(4) -0.002(5)
C13 0.082(8) 0.083(8) 0.077(7) 0.002(6) -0.038(6) -0.006(6)
C14 0.062(7) 0.082(8) 0.115(9) -0.019(7) -0.021(7) -0.018(6)
C15 0.055(6) 0.063(6) 0.055(5) -0.013(5) -0.004(4) -0.011(5)
C16 0.061(6) 0.060(6) 0.060(5) -0.017(5) 0.008(5) -0.017(5)
C17 0.100(9) 0.083(9) 0.107(9) -0.017(7) 0.011(8) -0.029(7)
C18 0.102(11) 0.064(8) 0.159(14) -0.016(8) 0.014(10) -0.029(7)
C19 0.118(11) 0.066(8) 0.096(9) -0.022(7) 0.040(8) 0.002(8)
C20 0.090(8) 0.053(6) 0.069(6) -0.015(5) 0.018(6) -0.019(6)
C21 0.046(5) 0.049(5) 0.056(5) -0.017(4) -0.001(4) -0.003(4)
C22 0.050(5) 0.056(6) 0.070(6) -0.022(5) -0.004(4) -0.008(4)
C23 0.049(6) 0.080(7) 0.083(7) -0.023(6) 0.008(5) 0.001(5)
C24 0.060(6) 0.059(6) 0.052(5) -0.024(4) 0.005(4) -0.003(5)
C25 0.070(7) 0.101(9) 0.044(5) -0.022(5) 0.005(5) -0.010(6)
C26 0.080(7) 0.070(7) 0.049(5) -0.004(5) 0.017(5) -0.003(6)
C27 0.048(5) 0.077(7) 0.051(5) -0.020(5) 0.007(4) -0.005(5)
C28 0.059(6) 0.066(6) 0.057(5) -0.016(5) 0.016(5) -0.005(5)
C29 0.056(6) 0.063(6) 0.050(5) -0.013(5) 0.008(4) -0.008(5)
C30 0.083(8) 0.090(8) 0.058(6) -0.002(6) 0.016(6) 0.021(6)
C31 0.097(9) 0.089(8) 0.049(6) -0.002(5) -0.001(6) 0.008(7)
C32 0.062(6) 0.061(6) 0.050(5) -0.004(5) -0.005(4) 0.000(5)
C33 0.065(6) 0.061(6) 0.044(5) -0.004(4) 0.007(4) 0.008(5)
C34 0.095(9) 0.112(10) 0.067(7) -0.003(7) -0.008(7) 0.025(8)
C35 0.098(10) 0.108(10) 0.084(9) -0.001(8) -0.001(7) 0.046(8)
C36 0.081(9) 0.110(10) 0.099(10) -0.002(8) 0.005(7) 0.039(8)
C37 0.076(8) 0.089(8) 0.075(7) -0.023(6) 0.010(6) 0.018(6)
C38 0.053(6) 0.064(6) 0.055(5) -0.014(5) 0.005(4) -0.011(5)
C39 0.055(6) 0.105(9) 0.058(6) -0.028(6) -0.006(5) -0.010(6)
C40 0.094(9) 0.113(10) 0.092(8) -0.056(8) -0.020(7) -0.014(8)
C41 0.048(5) 0.071(7) 0.074(6) -0.025(5) 0.003(5) -0.010(5)
C42 0.048(6) 0.057(6) 0.086(7) -0.015(5) 0.017(5) -0.009(5)
C43 0.041(5) 0.081(8) 0.092(7) -0.019(6) 0.015(5) -0.022(5)
C44 0.038(5) 0.072(7) 0.062(5) -0.023(5) 0.009(4) 0.000(5)
C45 0.063(6) 0.062(6) 0.055(5) -0.015(5) -0.002(4) -0.013(5)
C46 0.043(5) 0.060(6) 0.065(6) -0.011(5) 0.006(4) -0.010(4)
C47 0.064(6) 0.087(8) 0.075(7) -0.031(6) 0.015(5) -0.029(6)
C48 0.057(6) 0.100(8) 0.067(6) -0.026(6) 0.021(5) -0.029(6)
C49 0.052(5) 0.067(6) 0.050(5) -0.013(4) 0.002(4) 0.003(5)
C50 0.061(6) 0.071(6) 0.051(5) -0.019(5) -0.003(4) -0.003(5)
C51 0.089(8) 0.116(10) 0.057(6) -0.020(6) 0.021(6) -0.026(7)
C52 0.136(11) 0.124(11) 0.052(6) -0.041(7) 0.024(7) -0.055(9)
C53 0.104(9) 0.111(10) 0.054(6) -0.041(6) 0.001(6) -0.010(8)
C54 0.087(8) 0.069(7) 0.070(6) -0.037(5) 0.004(6) -0.010(6)
C55 0.047(5) 0.060(6) 0.046(5) -0.006(4) 0.003(4) -0.006(4)
C56 0.070(7) 0.074(7) 0.058(5) -0.017(5) 0.006(5) -0.011(5)
C57 0.097(8) 0.063(7) 0.078(7) -0.002(6) 0.012(6) -0.001(6)
N1 0.049(5) 0.064(5) 0.064(5) -0.018(4) -0.009(4) -0.003(4)
N2 0.058(5) 0.055(5) 0.047(4) -0.009(4) -0.004(4) 0.004(4)
N3 0.049(4) 0.056(5) 0.050(4) -0.016(3) 0.004(3) -0.008(4)
N4 0.068(5) 0.048(5) 0.059(4) -0.011(4) 0.011(4) -0.004(4)
N5 0.049(4) 0.072(5) 0.044(4) -0.023(4) 0.002(3) -0.001(4)
N6 0.051(4) 0.064(5) 0.048(4) -0.015(4) 0.007(3) -0.005(4)
N7 0.045(4) 0.060(5) 0.050(4) -0.007(4) 0.004(3) 0.000(4)
N8 0.066(5) 0.058(5) 0.064(5) -0.018(4) 0.011(4) 0.004(4)
N9 0.042(4) 0.049(4) 0.064(4) -0.014(4) 0.001(3) -0.006(3)
N10 0.046(4) 0.071(5) 0.056(4) -0.014(4) -0.007(4) -0.011(4)
N11 0.043(4) 0.061(5) 0.046(4) -0.016(3) 0.003(3) -0.007(3)
N12 0.062(5) 0.059(5) 0.051(4) -0.014(4) 0.002(4) -0.004(4)
N13 0.090(8) 0.142(11) 0.120(10) -0.027(9) 0.020(8) -0.034(7)
C58 0.073(9) 0.161(15) 0.096(10) -0.025(11) 0.018(8) -0.030(9)
C59 0.089(11) 0.25(2) 0.129(14) 0.028(14) -0.016(10) -0.001(12)
N14 0.118(12) 0.150(13) 0.159(15) 0.000(11) -0.015(10) 0.000(10)
C60 0.111(16) 0.19(2) 0.16(2) -0.009(17) -0.029(14) 0.066(15)
C61 0.16(2) 0.64(7) 0.130(18) -0.05(3) 0.039(17) 0.06(3)
P1 0.064(2) 0.205(4) 0.073(2) -0.053(3) 0.0100(16) -0.048(2)
F1 0.36(2) 0.192(12) 0.197(13) 0.011(10) -0.126(14) -0.054(13)
F2 0.196(11) 0.48(2) 0.216(12) -0.208(15) 0.083(9) -0.225(14)
F3 0.204(13) 0.315(19) 0.251(15) -0.027(13) -0.135(12) -0.003(13)
F4 0.171(9) 0.231(11) 0.095(6) -0.005(6) -0.022(6) -0.102(8)
F5 0.251(15) 0.48(3) 0.245(14) -0.259(17) 0.149(13) -0.170(17)
F6 0.133(8) 0.351(17) 0.182(10) -0.148(11) 0.060(7) -0.068(10)
P2 0.124(4) 0.130(4) 0.112(3) -0.011(3) 0.019(3) 0.052(3)
F7 0.249(17) 0.35(2) 0.262(19) 0.085(17) -0.074(15) -0.023(15)
F8 0.312(19) 0.189(13) 0.311(19) -0.110(13) -0.019(15) -0.021(13)
F9 0.50(3) 0.48(3) 0.149(12) -0.039(16) -0.048(17) 0.22(3)
F10 0.261(16) 0.187(12) 0.246(15) -0.058(11) 0.067(13) -0.014(11)
F11 0.208(15) 0.39(3) 0.34(2) -0.11(2) 0.085(16) 0.029(17)
F12 0.122(9) 0.361(19) 0.252(15) -0.130(14) 0.032(9) -0.012(10)
P3 0.149(4) 0.153(4) 0.073(2) -0.012(2) 0.027(2) -0.001(3)
F13 0.170(9) 0.247(12) 0.092(6) 0.021(7) -0.005(6) -0.018(8)
F14 0.201(12) 0.177(11) 0.277(15) -0.105(10) 0.005(11) 0.045(10)
F15 0.234(13) 0.376(19) 0.097(7) 0.047(9) -0.030(8) -0.084(13)
F16 0.70(5) 0.42(3) 0.26(2) -0.13(2) 0.02(3) 0.33(3)
F17 0.39(3) 0.44(3) 0.165(12) 0.046(15) -0.060(15) -0.22(2)
F18 0.186(13) 0.52(3) 0.156(11) 0.089(15) -0.032(10) -0.117(16)
P4 0.111(3) 0.206(5) 0.0554(19) 0.019(3) -0.002(2) -0.036(3)
F19 0.182(10) 0.201(10) 0.124(7) 0.026(7) -0.044(7) -0.057(8)
F20 0.155(8) 0.219(10) 0.101(6) 0.036(6) -0.026(6) -0.040(8)
F21 0.34(2) 0.65(4) 0.121(9) -0.038(15) -0.002(11) -0.31(2)
F22 0.43(3) 0.47(3) 0.153(11) 0.085(15) -0.126(14) -0.31(2)
F23 0.188(14) 0.66(4) 0.159(12) -0.069(17) 0.003(10) -0.12(2)
F24 0.40(2) 0.256(16) 0.207(14) -0.030(12) 0.171(16) 0.015(16)

loop_
_atom_type_symbol
_atom_type_description
_atom_type_scat_dispersion_real
_atom_type_scat_dispersion_imag
_atom_type_scat_source
C C 0.0033 0.0016 'International Tables Vol C Tables 4.2.6.8 and 6.1.1.4'
H H 0.0000 0.0000 'International Tables Vol C Tables 4.2.6.8 and 6.1.1.4'
N N 0.0061 0.0033 'International Tables Vol C Tables 4.2.6.8 and 6.1.1.4'
F F 0.0171 0.0103 'International Tables Vol C Tables 4.2.6.8 and 6.1.1.4'
P P 0.1023 0.0942 'International Tables Vol C Tables 4.2.6.8 and 6.1.1.4'
Cl Cl 0.1484 0.1585 'International Tables Vol C Tables 4.2.6.8 and 6.1.1.4'
Co Co 0.3494 0.9721 'International Tables Vol C Tables 4.2.6.8 and 6.1.1.4'
O O 0.0106 0.0060 'International Tables Vol C Tables 4.2.6.8 and 6.1.1.4'

loop_
_geom_angle_atom_site_label_1
_geom_angle_atom_site_label_2
_geom_angle_atom_site_label_3
_geom_angle
_geom_angle_site_symmetry_1
_geom_angle_site_symmetry_3
_geom_angle_publ_flag
N8 Co1 N7 77.1(3) . . ?
N8 Co1 N3 170.8(3) . . ?
N7 Co1 N3 99.7(3) . . ?
N8 Co1 N11 89.7(3) . . ?
N7 Co1 N11 96.9(3) . . ?
N3 Co1 N11 99.3(3) . . ?
N8 Co1 N12 99.0(3) . . ?
N7 Co1 N12 172.8(3) . . ?
N3 Co1 N12 85.0(3) . . ?
N11 Co1 N12 77.0(3) . . ?
N8 Co1 N4 93.4(3) . . ?
N7 Co1 N4 88.4(3) . . ?
N3 Co1 N4 77.8(3) . . ?
N11 Co1 N4 174.4(3) . . ?
N12 Co1 N4 97.9(3) . . ?
H1WA O1W H1WB 119.8 . . ?
C6 C1 C2 122.2(8) . . ?
C6 C1 C7 120.0(8) . . ?
C2 C1 C7 117.7(8) . . ?
C3 C2 C1 118.2(7) . . ?
C3 C2 C22 120.8(8) . . ?
C1 C2 C22 121.0(8) . . ?
C2 C3 C4 121.9(8) . . ?
C2 C3 C24 119.6(7) . . ?
C4 C3 C24 118.3(8) . . ?
C5 C4 C3 118.2(8) . . ?
C5 C4 C39 120.7(8) . . ?
C3 C4 C39 121.0(8) . . ?
C4 C5 C6 120.8(8) . . ?
C4 C5 C41 118.3(8) . . ?
C6 C5 C41 120.8(8) . . ?
C1 C6 C5 118.5(8) . . ?
C1 C6 C56 121.4(9) . . ?
C5 C6 C56 120.1(8) . . ?
N1 C7 C1 111.7(7) . . ?
N1 C7 H7A 109.3 . . ?
C1 C7 H7A 109.3 . . ?
N1 C7 H7B 109.3 . . ?
C1 C7 H7B 109.3 . . ?
H7A C7 H7B 107.9 . . ?
C9 C8 N1 108.2(9) . . ?
C9 C8 H8 125.9 . . ?
N1 C8 H8 125.9 . . ?
C8 C9 N2 106.2(8) . . ?
C8 C9 H9 126.9 . . ?
N2 C9 H9 126.9 . . ?
N1 C10 N2 108.7(8) . . ?
N1 C10 H10 125.7 . . ?
N2 C10 H10 125.7 . . ?
N2 C11 C12 114.5(8) . . ?
N2 C11 H11A 108.6 . . ?
C12 C11 H11A 108.6 . . ?
N2 C11 H11B 108.6 . . ?
C12 C11 H11B 108.6 . . ?
H11A C11 H11B 107.6 . . ?
C13 C12 C21 117.6(8) . . ?
C13 C12 C11 122.0(9) . . ?
C21 C12 C11 120.3(8) . . ?
C12 C13 C14 120.5(10) . . ?
C12 C13 H13 119.8 . . ?
C14 C13 H13 119.8 . . ?
C13 C14 C15 119.8(9) . . ?
C13 C14 H14 120.1 . . ?
C15 C14 H14 120.1 . . ?
N3 C15 C14 119.7(9) . . ?
N3 C15 C16 117.2(8) . . ?
C14 C15 C16 123.1(9) . . ?
N4 C16 C17 120.3(10) . . ?
N4 C16 C15 115.6(8) . . ?
C17 C16 C15 124.2(10) . . ?
C18 C17 C16 118.4(13) . . ?
C18 C17 H17 120.8 . . ?
C16 C17 H17 120.8 . . ?
C17 C18 C19 121.0(12) . . ?
C17 C18 H18 119.5 . . ?
C19 C18 H18 119.5 . . ?
C20 C19 C18 117.4(12) . . ?
C20 C19 H19 121.3 . . ?
C18 C19 H19 121.3 . . ?
N4 C20 C19 124.6(12) . . ?
N4 C20 H20 117.7 . . ?
C19 C20 H20 117.7 . . ?
N3 C21 C12 122.5(8) . . ?
N3 C21 H21 118.7 . . ?
C12 C21 H21 118.7 . . ?
C23 C22 C2 113.6(7) . . ?
C23 C22 H22A 108.8 . . ?
C2 C22 H22A 108.8 . . ?
C23 C22 H22B 108.8 . . ?
C2 C22 H22B 108.8 . . ?
H22A C22 H22B 107.7 . . ?
C22 C23 H23A 109.5 . . ?
C22 C23 H23B 109.5 . . ?
H23A C23 H23B 109.5 . . ?
C22 C23 H23C 109.5 . . ?
H23A C23 H23C 109.5 . . ?
H23B C23 H23C 109.5 . . ?
N5 C24 C3 112.4(7) . . ?
N5 C24 H24A 109.1 . . ?
C3 C24 H24A 109.1 . . ?
N5 C24 H24B 109.1 . . ?
C3 C24 H24B 109.1 . . ?
H24A C24 H24B 107.8 . . ?
C26 C25 N5 107.7(8) . . ?
C26 C25 H25 126.2 . . ?
N5 C25 H25 126.2 . . ?
N6 C26 C25 107.0(8) . . ?
N6 C26 H26 126.5 . . ?
C25 C26 H26 126.5 . . ?
N6 C27 N5 109.4(8) . . ?
N6 C27 H27 125.3 . . ?
N5 C27 H27 125.3 . . ?
N6 C28 C29 115.1(8) . . ?
N6 C28 H28A 108.5 . . ?
C29 C28 H28A 108.5 . . ?
N6 C28 H28B 108.5 . . ?
C29 C28 H28B 108.5 . . ?
H28A C28 H28B 107.5 . . ?
C30 C29 C38 117.2(9) . . ?
C30 C29 C28 122.9(8) . . ?
C38 C29 C28 120.0(9) . . ?
C29 C30 C31 120.9(9) . . ?
C29 C30 H30 119.6 . . ?
C31 C30 H30 119.6 . . ?
C30 C31 C32 118.3(10) . . ?
C30 C31 H31 120.8 . . ?
C32 C31 H31 120.8 . . ?
N7 C32 C31 121.5(9) . . ?
N7 C32 C33 116.3(8) . . ?
C31 C32 C33 122.2(9) . . ?
N8 C33 C34 119.0(9) . . ?
N8 C33 C32 115.9(8) . . ?
C34 C33 C32 125.1(9) . . ?
C35 C34 C33 123.4(11) . . ?
C35 C34 H34 118.3 . . ?
C33 C34 H34 118.3 . . ?
C34 C35 C36 117.8(12) . . ?
C34 C35 H35 121.1 . . ?
C36 C35 H35 121.1 . . ?
C35 C36 C37 116.5(11) . . ?
C35 C36 H36 121.8 . . ?
C37 C36 H36 121.8 . . ?
N8 C37 C36 124.0(10) . . ?
N8 C37 H37 118.0 . . ?
C36 C37 H37 118.0 . . ?
N7 C38 C29 122.6(9) . . ?
N7 C38 H38 118.7 . . ?
C29 C38 H38 118.7 . . ?
C40 C39 C4 113.3(9) . . ?
C40 C39 H39A 108.9 . . ?
C4 C39 H39A 108.9 . . ?
C40 C39 H39B 108.9 . . ?
C4 C39 H39B 108.9 . . ?
H39A C39 H39B 107.7 . . ?
C39 C40 H40A 109.5 . . ?
C39 C40 H40B 109.5 . . ?
H40A C40 H40B 109.5 . . ?
C39 C40 H40C 109.5 . . ?
H40A C40 H40C 109.5 . . ?
H40B C40 H40C 109.5 . . ?
N9 C41 C5 113.0(7) . . ?
N9 C41 H41A 109.0 . . ?
C5 C41 H41A 109.0 . . ?
N9 C41 H41B 109.0 . . ?
C5 C41 H41B 109.0 . . ?
H41A C41 H41B 107.8 . . ?
C43 C42 N9 107.5(8) . . ?
C43 C42 H42 126.3 . . ?
N9 C42 H42 126.3 . . ?
C42 C43 N10 108.1(9) . . ?
C42 C43 H43 125.9 . . ?
N10 C43 H43 125.9 . . ?
N10 C44 N9 109.0(8) . . ?
N10 C44 H44 125.5 . . ?
N9 C44 H44 125.5 . . ?
N10 C45 C46 111.7(7) . . ?
N10 C45 H45A 109.3 . . ?
C46 C45 H45A 109.3 . . ?
N10 C45 H45B 109.3 . . ?
C46 C45 H45B 109.3 . . ?
H45A C45 H45B 108.0 . . ?
C55 C46 C47 117.0(8) . . ?
C55 C46 C45 121.9(8) . . ?
C47 C46 C45 121.1(8) . . ?
C48 C47 C46 118.6(8) . . ?
C48 C47 H47 120.7 . . ?
C46 C47 H47 120.7 . . ?
C47 C48 C49 121.8(9) . . ?
C47 C48 H48 119.1 . . ?
C49 C48 H48 119.1 . . ?
N11 C49 C48 120.2(8) . . ?
N11 C49 C50 115.4(8) . . ?
C48 C49 C50 124.4(8) . . ?
N12 C50 C51 121.5(9) . . ?
N12 C50 C49 115.1(8) . . ?
C51 C50 C49 123.4(9) . . ?
C50 C51 C52 119.8(10) . . ?
C50 C51 H51 120.1 . . ?
C52 C51 H51 120.1 . . ?
C53 C52 C51 120.4(10) . . ?
C53 C52 H52 119.8 . . ?
C51 C52 H52 119.8 . . ?
C52 C53 C54 117.8(10) . . ?
C52 C53 H53 121.1 . . ?
C54 C53 H53 121.1 . . ?
N12 C54 C53 121.9(10) . . ?
N12 C54 H54 119.1 . . ?
C53 C54 H54 119.1 . . ?
N11 C55 C46 125.0(8) . . ?
N11 C55 H55 117.5 . . ?
C46 C55 H55 117.5 . . ?
C6 C56 C57 114.9(8) . . ?
C6 C56 H56A 108.5 . . ?
C57 C56 H56A 108.5 . . ?
C6 C56 H56B 108.5 . . ?
C57 C56 H56B 108.5 . . ?
H56A C56 H56B 107.5 . . ?
C56 C57 H57A 109.5 . . ?
C56 C57 H57B 109.5 . . ?
H57A C57 H57B 109.5 . . ?
C56 C57 H57C 109.5 . . ?
H57A C57 H57C 109.5 . . ?
H57B C57 H57C 109.5 . . ?
C10 N1 C8 107.8(8) . . ?
C10 N1 C7 128.3(8) . . ?
C8 N1 C7 123.5(8) . . ?
C10 N2 C9 109.1(8) . . ?
C10 N2 C11 125.9(8) . . ?
C9 N2 C11 124.9(8) . . ?
C21 N3 C15 119.8(8) . . ?
C21 N3 Co1 124.9(6) . . ?
C15 N3 Co1 115.0(6) . . ?
C20 N4 C16 118.3(9) . . ?
C20 N4 Co1 127.3(7) . . ?
C16 N4 Co1 114.3(6) . . ?
C27 N5 C25 106.7(8) . . ?
C27 N5 C24 127.6(7) . . ?
C25 N5 C24 124.7(8) . . ?
C27 N6 C26 109.2(8) . . ?
C27 N6 C28 124.4(7) . . ?
C26 N6 C28 126.3(8) . . ?
C32 N7 C38 119.5(8) . . ?
C32 N7 Co1 115.2(6) . . ?
C38 N7 Co1 125.0(6) . . ?
C37 N8 C33 119.1(9) . . ?
C37 N8 Co1 125.5(7) . . ?
C33 N8 Co1 115.3(6) . . ?
C44 N9 C42 108.2(8) . . ?
C44 N9 C41 126.7(7) . . ?
C42 N9 C41 124.0(7) . . ?
C44 N10 C43 107.2(8) . . ?
C44 N10 C45 126.9(8) . . ?
C43 N10 C45 125.9(8) . . ?
C55 N11 C49 117.4(7) . . ?
C55 N11 Co1 126.7(5) . . ?
C49 N11 Co1 115.1(6) . . ?
C50 N12 C54 118.6(8) . . ?
C50 N12 Co1 116.0(6) . . ?
C54 N12 Co1 124.6(6) . . ?
N13 C58 C59 176.5(17) . . ?
C58 C59 H59A 109.5 . . ?
C58 C59 H59B 109.5 . . ?
H59A C59 H59B 109.5 . . ?
C58 C59 H59C 109.5 . . ?
H59A C59 H59C 109.5 . . ?
H59B C59 H59C 109.5 . . ?
N14 C60 C61 166(3) . . ?
C60 C61 H61A 109.5 . . ?
C60 C61 H61B 109.5 . . ?
H61A C61 H61B 109.5 . . ?
C60 C61 H61C 109.5 . . ?
H61A C61 H61C 109.5 . . ?
H61B C61 H61C 109.5 . . ?
F6 P1 F2 92.0(5) . . ?
F6 P1 F1 93.8(6) . . ?
F2 P1 F1 94.2(5) . . ?
F6 P1 F4 89.6(5) . . ?
F2 P1 F4 173.6(6) . . ?
F1 P1 F4 91.9(5) . . ?
F6 P1 F5 174.6(6) . . ?
F2 P1 F5 90.0(5) . . ?
F1 P1 F5 91.0(5) . . ?
F4 P1 F5 87.9(5) . . ?
F6 P1 F3 91.0(5) . . ?
F2 P1 F3 88.7(5) . . ?
F1 P1 F3 174.3(6) . . ?
F4 P1 F3 85.1(5) . . ?
F5 P1 F3 84.0(6) . . ?
F12 P2 F8 93.5(5) . . ?
F12 P2 F10 93.4(6) . . ?
F8 P2 F10 170.2(6) . . ?
F12 P2 F7 96.2(6) . . ?
F8 P2 F7 92.9(5) . . ?
F10 P2 F7 93.4(5) . . ?
F12 P2 F9 93.6(6) . . ?
F8 P2 F9 87.6(5) . . ?
F10 P2 F9 84.9(6) . . ?
F7 P2 F9 170.1(6) . . ?
F12 P2 F11 174.9(6) . . ?
F8 P2 F11 86.0(6) . . ?
F10 P2 F11 86.6(5) . . ?
F7 P2 F11 88.9(5) . . ?
F9 P2 F11 81.3(6) . . ?
F18 P3 F14 95.2(6) . . ?
F18 P3 F13 95.5(5) . . ?
F14 P3 F13 95.0(5) . . ?
F18 P3 F16 90.2(6) . . ?
F14 P3 F16 170.4(7) . . ?
F13 P3 F16 92.4(5) . . ?
F18 P3 F17 172.5(6) . . ?
F14 P3 F17 88.4(6) . . ?
F13 P3 F17 90.8(5) . . ?
F16 P3 F17 85.3(6) . . ?
F18 P3 F15 91.3(5) . . ?
F14 P3 F15 88.1(5) . . ?
F13 P3 F15 172.2(6) . . ?
F16 P3 F15 83.8(5) . . ?
F17 P3 F15 82.2(5) . . ?
F24 P4 F20 97.2(6) . . ?
F24 P4 F19 99.2(6) . . ?
F20 P4 F19 97.4(5) . . ?
F24 P4 F22 89.7(5) . . ?
F20 P4 F22 166.0(6) . . ?
F19 P4 F22 93.5(5) . . ?
F24 P4 F23 169.2(6) . . ?
F20 P4 F23 87.9(5) . . ?
F19 P4 F23 89.5(5) . . ?
F22 P4 F23 83.3(6) . . ?
F24 P4 F21 91.6(6) . . ?
F20 P4 F21 86.5(5) . . ?
F19 P4 F21 168.0(6) . . ?
F22 P4 F21 81.1(5) . . ?
F23 P4 F21 79.2(5) . . ?

loop_
_geom_bond_atom_site_label_1
_geom_bond_atom_site_label_2
_geom_bond_distance
_geom_bond_site_symmetry_2
_geom_bond_publ_flag
Co1 N8 2.116(8) . ?
Co1 N7 2.127(7) . ?
Co1 N3 2.132(7) . ?
Co1 N11 2.141(7) . ?
Co1 N12 2.142(7) . ?
Co1 N4 2.160(8) . ?
O1W H1WA 0.9019 . ?
O1W H1WB 0.9131 . ?
C1 C6 1.398(12) . ?
C1 C2 1.405(11) . ?
C1 C7 1.556(12) . ?
C2 C3 1.395(11) . ?
C2 C22 1.520(11) . ?
C3 C4 1.422(12) . ?
C3 C24 1.519(11) . ?
C4 C5 1.408(12) . ?
C4 C39 1.532(12) . ?
C5 C6 1.421(12) . ?
C5 C41 1.539(12) . ?
C6 C56 1.508(12) . ?
C7 N1 1.549(11) . ?
C7 H7A 0.9700 . ?
C7 H7B 0.9700 . ?
C8 C9 1.330(13) . ?
C8 N1 1.385(11) . ?
C8 H8 0.9300 . ?
C9 N2 1.372(11) . ?
C9 H9 0.9300 . ?
C10 N1 1.311(11) . ?
C10 N2 1.329(11) . ?
C10 H10 0.9300 . ?
C11 N2 1.484(12) . ?
C11 C12 1.520(13) . ?
C11 H11A 0.9700 . ?
C11 H11B 0.9700 . ?
C12 C13 1.382(14) . ?
C12 C21 1.394(12) . ?
C13 C14 1.392(15) . ?
C13 H13 0.9300 . ?
C14 C15 1.399(14) . ?
C14 H14 0.9300 . ?
C15 N3 1.366(11) . ?
C15 C16 1.472(13) . ?
C16 N4 1.383(12) . ?
C16 C17 1.396(14) . ?
C17 C18 1.363(17) . ?
C17 H17 0.9300 . ?
C18 C19 1.397(18) . ?
C18 H18 0.9300 . ?
C19 C20 1.345(16) . ?
C19 H19 0.9300 . ?
C20 N4 1.325(11) . ?
C20 H20 0.9300 . ?
C21 N3 1.361(10) . ?
C21 H21 0.9300 . ?
C22 C23 1.514(12) . ?
C22 H22A 0.9700 . ?
C22 H22B 0.9700 . ?
C23 H23A 0.9600 . ?
C23 H23B 0.9600 . ?
C23 H23C 0.9600 . ?
C24 N5 1.485(11) . ?
C24 H24A 0.9700 . ?
C24 H24B 0.9700 . ?
C25 C26 1.390(14) . ?
C25 N5 1.394(11) . ?
C25 H25 0.9300 . ?
C26 N6 1.369(12) . ?
C26 H26 0.9300 . ?
C27 N6 1.343(11) . ?
C27 N5 1.370(11) . ?
C27 H27 0.9300 . ?
C28 N6 1.443(11) . ?
C28 C29 1.515(13) . ?
C28 H28A 0.9700 . ?
C28 H28B 0.9700 . ?
C29 C30 1.387(13) . ?
C29 C38 1.400(12) . ?
C30 C31 1.398(14) . ?
C30 H30 0.9300 . ?
C31 C32 1.400(13) . ?
C31 H31 0.9300 . ?
C32 N7 1.345(11) . ?
C32 C33 1.457(13) . ?
C33 N8 1.357(11) . ?
C33 C34 1.408(14) . ?
C34 C35 1.369(16) . ?
C34 H34 0.9300 . ?
C35 C36 1.393(17) . ?
C35 H35 0.9300 . ?
C36 C37 1.454(16) . ?
C36 H36 0.9300 . ?
C37 N8 1.322(12) . ?
C37 H37 0.9300 . ?
C38 N7 1.357(11) . ?
C38 H38 0.9300 . ?
C39 C40 1.519(14) . ?
C39 H39A 0.9700 . ?
C39 H39B 0.9700 . ?
C40 H40A 0.9600 . ?
C40 H40B 0.9600 . ?
C40 H40C 0.9600 . ?
C41 N9 1.486(11) . ?
C41 H41A 0.9700 . ?
C41 H41B 0.9700 . ?
C42 C43 1.324(13) . ?
C42 N9 1.373(11) . ?
C42 H42 0.9300 . ?
C43 N10 1.394(11) . ?
C43 H43 0.9300 . ?
C44 N10 1.327(11) . ?
C44 N9 1.340(11) . ?
C44 H44 0.9300 . ?
C45 N10 1.498(11) . ?
C45 C46 1.510(12) . ?
C45 H45A 0.9700 . ?
C45 H45B 0.9700 . ?
C46 C55 1.381(11) . ?
C46 C47 1.406(12) . ?
C47 C48 1.375(13) . ?
C47 H47 0.9300 . ?
C48 C49 1.387(12) . ?
C48 H48 0.9300 . ?
C49 N11 1.369(10) . ?
C49 C50 1.488(12) . ?
C50 N12 1.354(11) . ?
C50 C51 1.356(13) . ?
C51 C52 1.390(15) . ?
C51 H51 0.9300 . ?
C52 C53 1.361(15) . ?
C52 H52 0.9300 . ?
C53 C54 1.398(13) . ?
C53 H53 0.9300 . ?
C54 N12 1.367(11) . ?
C54 H54 0.9300 . ?
C55 N11 1.354(10) . ?
C55 H55 0.9300 . ?
C56 C57 1.532(13) . ?
C56 H56A 0.9700 . ?
C56 H56B 0.9700 . ?
C57 H57A 0.9600 . ?
C57 H57B 0.9600 . ?
C57 H57C 0.9600 . ?
N13 C58 1.101(16) . ?
C58 C59 1.50(2) . ?
C59 H59A 0.9600 . ?
C59 H59B 0.9600 . ?
C59 H59C 0.9600 . ?
N14 C60 1.14(2) . ?
C60 C61 1.49(3) . ?
C61 H61A 0.9600 . ?
C61 H61B 0.9600 . ?
C61 H61C 0.9600 . ?
P1 F6 1.506(7) . ?
P1 F2 1.531(7) . ?
P1 F1 1.570(7) . ?
P1 F4 1.582(7) . ?
P1 F5 1.599(8) . ?
P1 F3 1.641(8) . ?
P2 F12 1.456(7) . ?
P2 F8 1.557(7) . ?
P2 F10 1.564(8) . ?
P2 F7 1.564(8) . ?
P2 F9 1.646(9) . ?
P2 F11 1.653(9) . ?
P3 F18 1.473(8) . ?
P3 F14 1.518(7) . ?
P3 F13 1.555(7) . ?
P3 F16 1.598(8) . ?
P3 F17 1.638(9) . ?
P3 F15 1.661(8) . ?
P4 F24 1.452(7) . ?
P4 F20 1.512(6) . ?
P4 F19 1.525(7) . ?
P4 F22 1.618(8) . ?
P4 F23 1.666(9) . ?
P4 F21 1.702(8) . ?

loop_
_geom_torsion_atom_site_label_1
_geom_torsion_atom_site_label_2
_geom_torsion_atom_site_label_3
_geom_torsion_atom_site_label_4
_geom_torsion
_geom_torsion_site_symmetry_1
_geom_torsion_site_symmetry_2
_geom_torsion_site_symmetry_3
_geom_torsion_site_symmetry_4
_geom_torsion_publ_flag
C6 C1 C2 C3 1.5(13) . . . . ?
C7 C1 C2 C3 -174.9(7) . . . . ?
C6 C1 C2 C22 -178.8(8) . . . . ?
C7 C1 C2 C22 4.8(12) . . . . ?
C1 C2 C3 C4 1.1(13) . . . . ?
C22 C2 C3 C4 -178.7(8) . . . . ?
C1 C2 C3 C24 176.7(8) . . . . ?
C22 C2 C3 C24 -3.1(12) . . . . ?
C2 C3 C4 C5 -2.9(13) . . . . ?
C24 C3 C4 C5 -178.5(8) . . . . ?
C2 C3 C4 C39 174.4(8) . . . . ?
C24 C3 C4 C39 -1.2(13) . . . . ?
C3 C4 C5 C6 2.2(13) . . . . ?
C39 C4 C5 C6 -175.1(9) . . . . ?
C3 C4 C5 C41 179.2(8) . . . . ?
C39 C4 C5 C41 1.9(13) . . . . ?
C2 C1 C6 C5 -2.2(13) . . . . ?
C7 C1 C6 C5 174.2(8) . . . . ?
C2 C1 C6 C56 179.6(8) . . . . ?
C7 C1 C6 C56 -4.0(13) . . . . ?
C4 C5 C6 C1 0.3(13) . . . . ?
C41 C5 C6 C1 -176.7(8) . . . . ?
C4 C5 C6 C56 178.5(8) . . . . ?
C41 C5 C6 C56 1.5(13) . . . . ?
C6 C1 C7 N1 93.0(10) . . . . ?
C2 C1 C7 N1 -90.6(9) . . . . ?
N1 C8 C9 N2 -0.3(11) . . . . ?
N2 C11 C12 C13 77.7(12) . . . . ?
N2 C11 C12 C21 -104.2(10) . . . . ?
C21 C12 C13 C14 -3.7(16) . . . . ?
C11 C12 C13 C14 174.4(10) . . . . ?
C12 C13 C14 C15 2.3(18) . . . . ?
C13 C14 C15 N3 0.2(16) . . . . ?
C13 C14 C15 C16 -177.6(10) . . . . ?
N3 C15 C16 N4 -0.5(12) . . . . ?
C14 C15 C16 N4 177.3(9) . . . . ?
N3 C15 C16 C17 179.7(9) . . . . ?
C14 C15 C16 C17 -2.5(16) . . . . ?
N4 C16 C17 C18 4.4(17) . . . . ?
C15 C16 C17 C18 -175.9(11) . . . . ?
C16 C17 C18 C19 -2(2) . . . . ?
C17 C18 C19 C20 0(2) . . . . ?
C18 C19 C20 N4 1.0(17) . . . . ?
C13 C12 C21 N3 2.7(13) . . . . ?
C11 C12 C21 N3 -175.5(8) . . . . ?
C3 C2 C22 C23 89.0(10) . . . . ?
C1 C2 C22 C23 -90.7(10) . . . . ?
C2 C3 C24 N5 94.3(9) . . . . ?
C4 C3 C24 N5 -90.0(9) . . . . ?
N5 C25 C26 N6 0.1(11) . . . . ?
N6 C28 C29 C30 76.6(12) . . . . ?
N6 C28 C29 C38 -104.0(10) . . . . ?
C38 C29 C30 C31 -1.3(16) . . . . ?
C28 C29 C30 C31 178.0(10) . . . . ?
C29 C30 C31 C32 1.2(17) . . . . ?
C30 C31 C32 N7 -1.0(16) . . . . ?
C30 C31 C32 C33 -177.7(10) . . . . ?
N7 C32 C33 N8 -4.6(13) . . . . ?
C31 C32 C33 N8 172.2(9) . . . . ?
N7 C32 C33 C34 177.6(10) . . . . ?
C31 C32 C33 C34 -5.5(16) . . . . ?
N8 C33 C34 C35 1.0(19) . . . . ?
C32 C33 C34 C35 178.7(12) . . . . ?
C33 C34 C35 C36 -2(2) . . . . ?
C34 C35 C36 C37 4(2) . . . . ?
C35 C36 C37 N8 -5(2) . . . . ?
C30 C29 C38 N7 1.2(13) . . . . ?
C28 C29 C38 N7 -178.2(8) . . . . ?
C5 C4 C39 C40 86.7(11) . . . . ?
C3 C4 C39 C40 -90.5(11) . . . . ?
C4 C5 C41 N9 93.4(10) . . . . ?
C6 C5 C41 N9 -89.6(11) . . . . ?
N9 C42 C43 N10 -1.9(12) . . . . ?
N10 C45 C46 C55 -105.6(10) . . . . ?
N10 C45 C46 C47 77.1(11) . . . . ?
C55 C46 C47 C48 1.2(15) . . . . ?
C45 C46 C47 C48 178.6(10) . . . . ?
C46 C47 C48 C49 -0.2(17) . . . . ?
C47 C48 C49 N11 -1.5(16) . . . . ?
C47 C48 C49 C50 178.6(10) . . . . ?
N11 C49 C50 N12 -14.2(12) . . . . ?
C48 C49 C50 N12 165.7(9) . . . . ?
N11 C49 C50 C51 166.2(10) . . . . ?
C48 C49 C50 C51 -13.9(16) . . . . ?
N12 C50 C51 C52 -0.6(18) . . . . ?
C49 C50 C51 C52 179.0(11) . . . . ?
C50 C51 C52 C53 1(2) . . . . ?
C51 C52 C53 C54 -1(2) . . . . ?
C52 C53 C54 N12 0.4(18) . . . . ?
C47 C46 C55 N11 -0.7(14) . . . . ?
C45 C46 C55 N11 -178.1(8) . . . . ?
C1 C6 C56 C57 90.7(11) . . . . ?
C5 C6 C56 C57 -87.5(12) . . . . ?
N2 C10 N1 C8 2.4(10) . . . . ?
N2 C10 N1 C7 -170.2(8) . . . . ?
C9 C8 N1 C10 -1.3(11) . . . . ?
C9 C8 N1 C7 171.7(8) . . . . ?
C1 C7 N1 C10 -33.5(12) . . . . ?
C1 C7 N1 C8 154.9(8) . . . . ?
N1 C10 N2 C9 -2.6(11) . . . . ?
N1 C10 N2 C11 173.4(8) . . . . ?
C8 C9 N2 C10 1.7(11) . . . . ?
C8 C9 N2 C11 -174.3(8) . . . . ?
C12 C11 N2 C10 92.8(11) . . . . ?
C12 C11 N2 C9 -91.9(11) . . . . ?
C12 C21 N3 C15 -0.2(12) . . . . ?
C12 C21 N3 Co1 172.9(6) . . . . ?
C14 C15 N3 C21 -1.3(13) . . . . ?
C16 C15 N3 C21 176.6(7) . . . . ?
C14 C15 N3 Co1 -175.0(8) . . . . ?
C16 C15 N3 Co1 2.9(10) . . . . ?
N7 Co1 N3 C21 97.4(6) . . . . ?
N11 Co1 N3 C21 -1.2(7) . . . . ?
N12 Co1 N3 C21 -77.2(6) . . . . ?
N4 Co1 N3 C21 -176.4(7) . . . . ?
N7 Co1 N3 C15 -89.2(6) . . . . ?
N11 Co1 N3 C15 172.1(6) . . . . ?
N12 Co1 N3 C15 96.2(6) . . . . ?
N4 Co1 N3 C15 -3.0(6) . . . . ?
C19 C20 N4 C16 1.3(14) . . . . ?
C19 C20 N4 Co1 179.3(8) . . . . ?
C17 C16 N4 C20 -3.9(13) . . . . ?
C15 C16 N4 C20 176.2(8) . . . . ?
C17 C16 N4 Co1 177.7(8) . . . . ?
C15 C16 N4 Co1 -2.1(10) . . . . ?
N8 Co1 N4 C20 1.9(8) . . . . ?
N7 Co1 N4 C20 -75.1(8) . . . . ?
N3 Co1 N4 C20 -175.4(8) . . . . ?
N12 Co1 N4 C20 101.4(8) . . . . ?
N8 Co1 N4 C16 -180.0(6) . . . . ?
N7 Co1 N4 C16 103.0(6) . . . . ?
N3 Co1 N4 C16 2.7(6) . . . . ?
N12 Co1 N4 C16 -80.4(6) . . . . ?
N6 C27 N5 C25 -1.6(10) . . . . ?
N6 C27 N5 C24 -171.2(7) . . . . ?
C26 C25 N5 C27 0.9(10) . . . . ?
C26 C25 N5 C24 170.9(8) . . . . ?
C3 C24 N5 C27 -45.8(11) . . . . ?
C3 C24 N5 C25 146.4(8) . . . . ?
N5 C27 N6 C26 1.7(10) . . . . ?
N5 C27 N6 C28 178.6(7) . . . . ?
C25 C26 N6 C27 -1.1(11) . . . . ?
C25 C26 N6 C28 -177.9(8) . . . . ?
C29 C28 N6 C27 101.8(10) . . . . ?
C29 C28 N6 C26 -81.9(11) . . . . ?
C31 C32 N7 C38 0.9(14) . . . . ?
C33 C32 N7 C38 177.8(8) . . . . ?
C31 C32 N7 Co1 -173.1(8) . . . . ?
C33 C32 N7 Co1 3.8(10) . . . . ?
C29 C38 N7 C32 -1.0(13) . . . . ?
C29 C38 N7 Co1 172.3(6) . . . . ?
N8 Co1 N7 C32 -1.6(6) . . . . ?
N3 Co1 N7 C32 169.6(6) . . . . ?
N11 Co1 N7 C32 -89.8(6) . . . . ?
N4 Co1 N7 C32 92.3(6) . . . . ?
N8 Co1 N7 C38 -175.3(7) . . . . ?
N3 Co1 N7 C38 -4.1(7) . . . . ?
N11 Co1 N7 C38 96.6(7) . . . . ?
N4 Co1 N7 C38 -81.3(7) . . . . ?
C36 C37 N8 C33 4.1(17) . . . . ?
C36 C37 N8 Co1 -179.3(9) . . . . ?
C34 C33 N8 C37 -2.0(15) . . . . ?
C32 C33 N8 C37 -179.9(9) . . . . ?
C34 C33 N8 Co1 -179.0(8) . . . . ?
C32 C33 N8 Co1 3.1(11) . . . . ?
N7 Co1 N8 C37 -177.6(9) . . . . ?
N11 Co1 N8 C37 -80.5(9) . . . . ?
N12 Co1 N8 C37 -3.8(9) . . . . ?
N4 Co1 N8 C37 94.8(9) . . . . ?
N7 Co1 N8 C33 -0.9(7) . . . . ?
N11 Co1 N8 C33 96.2(7) . . . . ?
N12 Co1 N8 C33 173.0(7) . . . . ?
N4 Co1 N8 C33 -88.5(7) . . . . ?
N10 C44 N9 C42 -1.3(10) . . . . ?
N10 C44 N9 C41 -169.5(8) . . . . ?
C43 C42 N9 C44 2.0(11) . . . . ?
C43 C42 N9 C41 170.6(9) . . . . ?
C5 C41 N9 C44 -41.0(12) . . . . ?
C5 C41 N9 C42 152.6(9) . . . . ?
N9 C44 N10 C43 0.2(10) . . . . ?
N9 C44 N10 C45 178.9(7) . . . . ?
C42 C43 N10 C44 1.1(11) . . . . ?
C42 C43 N10 C45 -177.7(8) . . . . ?
C46 C45 N10 C44 95.1(10) . . . . ?
C46 C45 N10 C43 -86.3(10) . . . . ?
C46 C55 N11 C49 -0.9(13) . . . . ?
C46 C55 N11 Co1 168.7(7) . . . . ?
C48 C49 N11 C55 2.0(13) . . . . ?
C50 C49 N11 C55 -178.1(8) . . . . ?
C48 C49 N11 Co1 -168.8(8) . . . . ?
C50 C49 N11 Co1 11.1(10) . . . . ?
N8 Co1 N11 C55 -74.9(7) . . . . ?
N7 Co1 N11 C55 2.1(8) . . . . ?
N3 Co1 N11 C55 103.1(7) . . . . ?
N12 Co1 N11 C55 -174.2(8) . . . . ?
N8 Co1 N11 C49 94.8(6) . . . . ?
N7 Co1 N11 C49 171.9(6) . . . . ?
N3 Co1 N11 C49 -87.1(6) . . . . ?
N12 Co1 N11 C49 -4.4(6) . . . . ?
C51 C50 N12 C54 -0.2(15) . . . . ?
C49 C50 N12 C54 -179.8(9) . . . . ?
C51 C50 N12 Co1 -170.1(9) . . . . ?
C49 C50 N12 Co1 10.3(11) . . . . ?
C53 C54 N12 C50 0.3(15) . . . . ?
C53 C54 N12 Co1 169.3(8) . . . . ?
N8 Co1 N12 C50 -91.1(7) . . . . ?
N3 Co1 N12 C50 97.2(7) . . . . ?
N11 Co1 N12 C50 -3.5(6) . . . . ?
N4 Co1 N12 C50 174.1(7) . . . . ?
N8 Co1 N12 C54 99.6(8) . . . . ?
N3 Co1 N12 C54 -72.0(8) . . . . ?
N11 Co1 N12 C54 -172.7(8) . . . . ?
N4 Co1 N12 C54 4.9(8) . . . . ?
